data_2243043
loop_
_publ_author_name
'Kiran Kumar, Haruvegowda'
'Yathirajan, Hemmige S.'
'Sagar, Belakavadi K.'
'Foro, Sabine'
'Glidewell, Christopher'

_publ_section_title
;
 Six 1-aroyl-4-(4-methoxyphenyl)piperazines: similar molecular structures
 but different patterns of supramolecular assembly
;
_journal_coeditor_code ZL2757
_journal_issue 8
_journal_name_full 'Acta Crystallographica Section E'
_journal_page_first 1253
_journal_page_last 1260
_journal_paper_doi 10.1107/S2056989019010491
_journal_volume 75
_journal_year 2019
_chemical_formula_iupac 'C18 H19 F N2 O2'
_chemical_formula_moiety 'C18 H19 F N2 O2'
_chemical_formula_sum 'C18 H19 F N2 O2'
_chemical_formula_weight 314.35
_chemical_name_systematic
;
1-(2-Fluorobenzoyl)-4-(4-methoxyphenyl)piperazine
;
_space_group_crystal_system monoclinic
_space_group_IT_number 14
_space_group_name_Hall '-P 2ybc'
_space_group_name_H-M_alt 'P 1 21/c 1'
_symmetry_space_group_name_Hall '-P 2ybc'
_symmetry_space_group_name_H-M 'P 1 21/c 1'
_atom_sites_solution_hydrogens geom
_atom_sites_solution_primary difmap
_audit_creation_method SHELXL-2014
_cell_angle_alpha 90
_cell_angle_beta 92.20(3)
_cell_angle_gamma 90
_cell_formula_units_Z 4
_cell_length_a 6.998(2)
_cell_length_b 7.938(2)
_cell_length_c 28.415(6)
_cell_measurement_reflns_used 3334
_cell_measurement_temperature 293(2)
_cell_measurement_theta_max 28.426
_cell_measurement_theta_min 2.664
_cell_volume 1577.3(7)
_computing_cell_refinement
;
CrysAlis RED (Oxford Diffraction, 2009)
;
_computing_data_collection
;
CrysAlis CCD (Oxford Diffraction, 2009)
;
_computing_data_reduction
;
CrysAlis RED (Oxford Diffraction, 2009)
;
_computing_molecular_graphics
;
PLATON (Spek, 2009)
;
_computing_publication_material
;
SHELXL2014 (Sheldrick, 2015b) and PLATON (Spek, 2009)
;
_computing_structure_refinement
;
SHELXL2014 (Sheldrick, 2015b)
;
_computing_structure_solution
;
SHELXT (Sheldrick, 2015a)
;
_diffrn_ambient_temperature 293(2)
_diffrn_measured_fraction_theta_full 0.977
_diffrn_measured_fraction_theta_max 0.912
_diffrn_measurement_device_type
;
Oxford Diffraction Xcalibur diffractometer
with Sapphire CCD
;
_diffrn_measurement_method '\w scans'
_diffrn_radiation_monochromator graphite
_diffrn_radiation_type MoK\a
_diffrn_radiation_wavelength 0.71073
_diffrn_reflns_av_R_equivalents 0.0487
_diffrn_reflns_av_unetI/netI 0.0664
_diffrn_reflns_limit_h_max 5
_diffrn_reflns_limit_h_min -8
_diffrn_reflns_limit_k_max 5
_diffrn_reflns_limit_k_min -10
_diffrn_reflns_limit_l_max 28
_diffrn_reflns_limit_l_min -36
_diffrn_reflns_number 6039
_diffrn_reflns_theta_full 25.242
_diffrn_reflns_theta_max 27.547
_diffrn_reflns_theta_min 2.664
_diffrn_source 'Enhance (Mo) X-ray Source'
_diffrn_standards_decay_% 0
_diffrn_standards_interval_count 0
_diffrn_standards_interval_time 0
_diffrn_standards_number 0
_exptl_absorpt_coefficient_mu 0.095
_exptl_absorpt_correction_T_max 0.970
_exptl_absorpt_correction_T_min 0.931
_exptl_absorpt_correction_type multi-scan
_exptl_absorpt_process_details
;
(CrysAlis RED; Oxford Diffraction, 2009)
;
_exptl_crystal_colour colourless
_exptl_crystal_density_diffrn 1.324
_exptl_crystal_description block
_exptl_crystal_F_000 664
_exptl_crystal_size_max 0.480
_exptl_crystal_size_mid 0.360
_exptl_crystal_size_min 0.320
_refine_diff_density_max 0.213
_refine_diff_density_min -0.270
_refine_ls_extinction_method none
_refine_ls_goodness_of_fit_ref 1.082
_refine_ls_hydrogen_treatment constr
_refine_ls_matrix_type full
_refine_ls_number_parameters 208
_refine_ls_number_reflns 3315
_refine_ls_number_restraints 0
_refine_ls_restrained_S_all 1.082
_refine_ls_R_factor_all 0.1384
_refine_ls_R_factor_gt 0.0696
_refine_ls_shift/su_max 0.000
_refine_ls_shift/su_mean 0.000
_refine_ls_structure_factor_coef Fsqd
_refine_ls_weighting_details 'w=1/[\s^2^(Fo^2^)+(0.0566P)^2^+1.2906P] where P=(Fo^2^+2Fc^2^)/3'
_refine_ls_weighting_scheme calc
_refine_ls_wR_factor_gt 0.1460
_refine_ls_wR_factor_ref 0.1899
_reflns_number_gt 1863
_reflns_number_total 3315
_reflns_threshold_expression 'I > 2\s(I)'
_cod_data_source_file zl2757sup1.cif
_cod_data_source_block II
_cod_database_code 2243043
_shelx_space_group_comment
;
The symmetry employed for this shelxl refinement is uniquely defined
by the following loop, which should always be used as a source of
symmetry information in preference to the above space-group names.
They are only intended as comments.
;
_shelx_estimated_absorpt_t_min 0.956
_shelx_estimated_absorpt_t_max 0.970
_shelxl_version_number 2.014

loop_
_space_group_symop_operation_xyz
'x, y, z'
'-x, y+1/2, -z+1/2'
'-x, -y, -z'
'x, -y-1/2, z-1/2'

loop_
_atom_site_type_symbol
_atom_site_label
_atom_site_fract_x
_atom_site_fract_y
_atom_site_fract_z
_atom_site_U_iso_or_equiv
_atom_site_adp_type
_atom_site_calc_flag
_atom_site_occupancy
N N1 0.7575(4) 0.5325(4) 0.41972(9) 0.0547(8) Uani d 1
C C2 0.5981(5) 0.4154(5) 0.42224(11) 0.0560(9) Uani d 1
H H2A 0.5401 0.4256 0.4526 0.067 Uiso calc 1
H H2B 0.6439 0.3008 0.4191 0.067 Uiso calc 1
C C3 0.4517(5) 0.4532(5) 0.38354(11) 0.0541(9) Uani d 1
H H3A 0.3490 0.3714 0.3845 0.065 Uiso calc 1
H H3B 0.3976 0.5639 0.3887 0.065 Uiso calc 1
N N4 0.5348(3) 0.4485(3) 0.33706(9) 0.0475(7) Uani d 1
C C5 0.6957(5) 0.5657(5) 0.33544(11) 0.0567(9) Uani d 1
H H5A 0.6492 0.6801 0.3386 0.068 Uiso calc 1
H H5B 0.7543 0.5563 0.3052 0.068 Uiso calc 1
C C6 0.8428(5) 0.5301(5) 0.37396(11) 0.0623(10) Uani d 1
H H6A 0.8999 0.4207 0.3688 0.075 Uiso calc 1
H H6B 0.9433 0.6142 0.3733 0.075 Uiso calc 1
C C17 0.7990(4) 0.6422(4) 0.45441(11) 0.0464(8) Uani d 1
O O17 0.7152(3) 0.6409(3) 0.49118(8) 0.0632(7) Uani d 1
C C11 0.9578(4) 0.7658(4) 0.44823(10) 0.0436(8) Uani d 1
C C12 0.9203(4) 0.9299(5) 0.43559(11) 0.0516(8) Uani d 1
F F12 0.7371(3) 0.9715(3) 0.42311(8) 0.0805(7) Uani d 1
C C13 1.0575(5) 1.0534(5) 0.43537(12) 0.0628(10) Uani d 1
H H13 1.0261 1.1635 0.4270 0.075 Uiso calc 1
C C14 1.2416(5) 1.0101(5) 0.44775(12) 0.0630(10) Uani d 1
H H14 1.3371 1.0916 0.4479 0.076 Uiso calc 1
C C15 1.2868(5) 0.8473(6) 0.45996(12) 0.0623(10) Uani d 1
H H15 1.4129 0.8190 0.4678 0.075 Uiso calc 1
C C16 1.1467(5) 0.7253(5) 0.46063(11) 0.0542(9) Uani d 1
H H16 1.1785 0.6156 0.4694 0.065 Uiso calc 1
C C41 0.4022(4) 0.4532(4) 0.29834(11) 0.0466(8) Uani d 1
C C42 0.2375(5) 0.3540(4) 0.29751(11) 0.0516(8) Uani d 1
H H42 0.2144 0.2861 0.3234 0.062 Uiso calc 1
C C43 0.1076(5) 0.3529(5) 0.25972(11) 0.0545(9) Uani d 1
H H43 -0.0010 0.2857 0.2606 0.065 Uiso calc 1
C C44 0.1383(5) 0.4511(5) 0.22074(11) 0.0529(9) Uani d 1
C C45 0.3014(5) 0.5483(5) 0.22029(12) 0.0567(9) Uani d 1
H H45 0.3256 0.6126 0.1938 0.068 Uiso calc 1
C C46 0.4291(5) 0.5518(4) 0.25840(11) 0.0538(9) Uani d 1
H H46 0.5358 0.6214 0.2575 0.065 Uiso calc 1
O O44 0.0183(4) 0.4587(4) 0.18145(8) 0.0718(8) Uani d 1
C C441 -0.1580(5) 0.3703(6) 0.18248(13) 0.0756(12) Uani d 1
H H41A -0.2281 0.3857 0.1531 0.113 Uiso calc 1
H H41B -0.1334 0.2525 0.1874 0.113 Uiso calc 1
H H41C -0.2317 0.4128 0.2077 0.113 Uiso calc 1

loop_
_atom_site_aniso_label
_atom_site_aniso_U_11
_atom_site_aniso_U_22
_atom_site_aniso_U_33
_atom_site_aniso_U_12
_atom_site_aniso_U_13
_atom_site_aniso_U_23
N1 0.0531(16) 0.062(2) 0.0495(15) -0.0161(15) 0.0145(12) -0.0028(14)
C2 0.059(2) 0.054(2) 0.0556(19) -0.0119(18) 0.0113(16) 0.0044(17)
C3 0.0531(19) 0.058(2) 0.0528(19) -0.0110(18) 0.0184(15) 0.0043(16)
N4 0.0481(14) 0.0478(18) 0.0474(14) -0.0074(13) 0.0150(12) -0.0020(13)
C5 0.0568(19) 0.065(2) 0.0496(18) -0.0130(19) 0.0224(16) -0.0017(17)
C6 0.0518(19) 0.081(3) 0.056(2) -0.013(2) 0.0173(16) -0.0064(19)
C17 0.0458(17) 0.046(2) 0.0478(18) 0.0034(16) 0.0095(14) 0.0067(16)
O17 0.0736(16) 0.0618(17) 0.0561(13) -0.0101(13) 0.0245(12) -0.0006(12)
C11 0.0442(17) 0.048(2) 0.0396(15) 0.0010(15) 0.0066(12) 0.0047(14)
C12 0.0423(17) 0.055(2) 0.058(2) 0.0062(17) 0.0018(14) 0.0089(17)
F12 0.0519(12) 0.0683(16) 0.1207(19) 0.0103(11) -0.0041(11) 0.0252(13)
C13 0.065(2) 0.049(2) 0.074(2) -0.003(2) 0.0074(18) 0.0086(19)
C14 0.060(2) 0.069(3) 0.061(2) -0.017(2) 0.0079(17) -0.009(2)
C15 0.0420(18) 0.089(3) 0.056(2) -0.001(2) 0.0027(15) -0.001(2)
C16 0.0522(19) 0.058(2) 0.0523(19) 0.0106(18) 0.0058(15) 0.0086(17)
C41 0.0496(18) 0.0407(19) 0.0511(18) -0.0006(16) 0.0218(14) -0.0056(15)
C42 0.061(2) 0.047(2) 0.0485(18) -0.0089(18) 0.0179(15) -0.0018(16)
C43 0.0552(19) 0.051(2) 0.058(2) -0.0096(18) 0.0163(16) -0.0074(18)
C44 0.0569(19) 0.055(2) 0.0479(18) 0.0019(18) 0.0114(16) -0.0065(17)
C45 0.064(2) 0.053(2) 0.054(2) -0.0051(19) 0.0201(17) 0.0065(17)
C46 0.0523(18) 0.053(2) 0.057(2) -0.0109(18) 0.0163(16) 0.0021(17)
O44 0.0685(16) 0.087(2) 0.0598(15) -0.0122(15) 0.0054(12) 0.0035(14)
C441 0.063(2) 0.097(3) 0.067(2) -0.014(2) 0.0057(18) -0.009(2)

loop_
_atom_type_symbol
_atom_type_description
_atom_type_scat_dispersion_real
_atom_type_scat_dispersion_imag
_atom_type_scat_source
C C 0.0033 0.0016 'International Tables Vol C Tables 4.2.6.8 and 6.1.1.4'
H H 0.0000 0.0000 'International Tables Vol C Tables 4.2.6.8 and 6.1.1.4'
F F 0.0171 0.0103 'International Tables Vol C Tables 4.2.6.8 and 6.1.1.4'
N N 0.0061 0.0033 'International Tables Vol C Tables 4.2.6.8 and 6.1.1.4'
O O 0.0106 0.0060 'International Tables Vol C Tables 4.2.6.8 and 6.1.1.4'

loop_
_geom_angle_atom_site_label_1
_geom_angle_atom_site_label_2
_geom_angle_atom_site_label_3
_geom_angle
C17 N1 C6 125.6(3)
C17 N1 C2 121.6(3)
C6 N1 C2 112.2(3)
N1 C2 C3 109.8(3)
N1 C2 H2A 109.7
C3 C2 H2A 109.7
N1 C2 H2B 109.7
C3 C2 H2B 109.7
H2A C2 H2B 108.2
N4 C3 C2 111.8(3)
N4 C3 H3A 109.2
C2 C3 H3A 109.2
N4 C3 H3B 109.2
C2 C3 H3B 109.2
H3A C3 H3B 107.9
C41 N4 C5 116.3(2)
C41 N4 C3 115.5(2)
C5 N4 C3 110.2(2)
N4 C5 C6 111.4(3)
N4 C5 H5A 109.3
C6 C5 H5A 109.3
N4 C5 H5B 109.3
C6 C5 H5B 109.3
H5A C5 H5B 108.0
N1 C6 C5 110.9(3)
N1 C6 H6A 109.5
C5 C6 H6A 109.5
N1 C6 H6B 109.5
C5 C6 H6B 109.5
H6A C6 H6B 108.0
O17 C17 N1 121.9(3)
O17 C17 C11 119.3(3)
N1 C17 C11 118.7(2)
C12 C11 C16 117.0(3)
C12 C11 C17 121.1(3)
C16 C11 C17 121.4(3)
F12 C12 C13 118.6(3)
F12 C12 C11 117.9(3)
C13 C12 C11 123.5(3)
C14 C13 C12 118.2(4)
C14 C13 H13 120.9
C12 C13 H13 120.9
C13 C14 C15 120.5(4)
C13 C14 H14 119.7
C15 C14 H14 119.7
C14 C15 C16 120.6(3)
C14 C15 H15 119.7
C16 C15 H15 119.7
C15 C16 C11 120.2(3)
C15 C16 H16 119.9
C11 C16 H16 119.9
C42 C41 C46 116.1(3)
C42 C41 N4 121.0(3)
C46 C41 N4 122.8(3)
C43 C42 C41 122.4(3)
C43 C42 H42 118.8
C41 C42 H42 118.8
C44 C43 C42 120.3(3)
C44 C43 H43 119.9
C42 C43 H43 119.9
O44 C44 C45 116.7(3)
O44 C44 C43 124.7(3)
C45 C44 C43 118.6(3)
C46 C45 C44 121.1(3)
C46 C45 H45 119.5
C44 C45 H45 119.5
C45 C46 C41 121.6(3)
C45 C46 H46 119.2
C41 C46 H46 119.2
C44 O44 C441 117.8(3)
O44 C441 H41A 109.5
O44 C441 H41B 109.5
H41A C441 H41B 109.5
O44 C441 H41C 109.5
H41A C441 H41C 109.5
H41B C441 H41C 109.5

loop_
_geom_bond_atom_site_label_1
_geom_bond_atom_site_label_2
_geom_bond_distance
N1 C17 1.338(4)
N1 C6 1.452(4)
N1 C2 1.456(4)
C2 C3 1.504(4)
C2 H2A 0.9700
C2 H2B 0.9700
C3 N4 1.464(4)
C3 H3A 0.9700
C3 H3B 0.9700
N4 C41 1.412(4)
N4 C5 1.462(4)
C5 C6 1.500(5)
C5 H5A 0.9700
C5 H5B 0.9700
C6 H6A 0.9700
C6 H6B 0.9700
C17 O17 1.218(3)
C17 C11 1.498(4)
C11 C12 1.374(5)
C11 C16 1.393(4)
C12 F12 1.358(4)
C12 C13 1.372(5)
C13 C14 1.367(5)
C13 H13 0.9300
C14 C15 1.371(5)
C14 H14 0.9300
C15 C16 1.379(5)
C15 H15 0.9300
C16 H16 0.9300
C41 C42 1.396(4)
C41 C46 1.397(4)
C42 C43 1.380(4)
C42 H42 0.9300
C43 C44 1.378(4)
C43 H43 0.9300
C44 O44 1.373(4)
C44 C45 1.378(5)
C45 C46 1.378(5)
C45 H45 0.9300
C46 H46 0.9300
O44 C441 1.421(4)
C441 H41A 0.9600
C441 H41B 0.9600
C441 H41C 0.9600

loop_
_geom_hbond_atom_site_label_D
_geom_hbond_atom_site_label_H
_geom_hbond_atom_site_label_A
_geom_hbond_site_symmetry_A
_geom_hbond_distance_DH
_geom_hbond_distance_HA
_geom_hbond_distance_DA
_geom_hbond_angle_DHA
_geom_hbond_publ_flag
C2 H2A O17 3_666 0.97 2.50 3.387(4) 152 no
C16 H16 O17 3_766 0.93 2.43 3.340(5) 167 no

loop_
_geom_torsion_atom_site_label_1
_geom_torsion_atom_site_label_2
_geom_torsion_atom_site_label_3
_geom_torsion_atom_site_label_4
_geom_torsion
C17 N1 C2 C3 116.2(3)
C6 N1 C2 C3 -55.9(4)
N1 C2 C3 N4 56.2(4)
C2 C3 N4 C41 169.4(3)
C2 C3 N4 C5 -56.4(4)
C41 N4 C5 C6 -170.6(3)
C3 N4 C5 C6 55.5(4)
C17 N1 C6 C5 -115.8(4)
C2 N1 C6 C5 55.9(4)
N4 C5 C6 N1 -55.4(4)
C6 N1 C17 O17 176.7(3)
C2 N1 C17 O17 5.7(5)
C6 N1 C17 C11 -5.5(5)
C2 N1 C17 C11 -176.4(3)
O17 C17 C11 C12 -81.2(4)
N1 C17 C11 C12 100.9(4)
O17 C17 C11 C16 90.8(4)
N1 C17 C11 C16 -87.2(4)
C16 C11 C12 F12 179.6(3)
C17 C11 C12 F12 -8.1(4)
C16 C11 C12 C13 -1.0(5)
C17 C11 C12 C13 171.2(3)
F12 C12 C13 C14 -179.7(3)
C11 C12 C13 C14 1.0(5)
C12 C13 C14 C15 0.1(5)
C13 C14 C15 C16 -1.0(5)
C14 C15 C16 C11 0.9(5)
C12 C11 C16 C15 0.1(4)
C17 C11 C16 C15 -172.2(3)
C5 N4 C41 C42 -176.2(3)
C3 N4 C41 C42 -44.8(4)
C5 N4 C41 C46 5.7(4)
C3 N4 C41 C46 137.2(3)
C46 C41 C42 C43 -0.3(5)
N4 C41 C42 C43 -178.4(3)
C41 C42 C43 C44 0.5(5)
C42 C43 C44 O44 179.9(3)
C42 C43 C44 C45 0.6(5)
O44 C44 C45 C46 178.8(3)
C43 C44 C45 C46 -1.8(5)
C44 C45 C46 C41 2.1(5)
C42 C41 C46 C45 -1.0(5)
N4 C41 C46 C45 177.1(3)
C45 C44 O44 C441 -175.1(3)
C43 C44 O44 C441 5.5(5)

_cod_database_fobs_code 2243043
